data_7721177
loop_
_publ_author_name
'Kobayashi, Makoto'
'Yasunaga, Takuya'
'Nagahama, Chikako'
'Fujii, Kotaro'
'Yashima, Masatomo'
'Osada, Minoru'
'Kato, Hideki'
'Kakihana, Masato'

_publ_section_title
;
 Crystal structures and luminescence properties of
 Ca<sub>3</sub>RE<sub>2</sub>Si<sub>4</sub>O<sub>8</sub>N<sub>4</sub> (RE
 = Y, La, and Ce) activated by Ce<sup>3</sup>.
;
_journal_name_full 'Dalton transactions (Cambridge, England : 2003)'
_journal_paper_doi 10.1039/d6dt01213b
_journal_year 2026
_chemical_formula_sum 'Ca3 N4 O8 Si4 Y2'
_chemical_formula_weight 594.46
_space_group_IT_number 205
_space_group_name_Hall '-P 2ac 2ab 3'
_space_group_name_H-M_alt 'P a -3'
_symmetry_cell_setting cubic
_symmetry_Int_Tables_number 205
_symmetry_space_group_name_Hall '-P 2ac 2ab 3'
_symmetry_space_group_name_H-M 'P a -3'
_audit_conform_dict_location ftp://ftp.iucr.org/pub/cif_core.dic
_audit_conform_dict_name cif_core.dic
_audit_conform_dict_version 2.4.5
_audit_creation_date 2026-03-06T10:14:09-00:00
_audit_creation_method 'WinGX routine CIF_UPDATE'
_audit_update_record
;
2026-05-13 deposited with the CCDC.	2026-06-11 downloaded from the CCDC.
;
_cell_angle_alpha 90
_cell_angle_beta 90
_cell_angle_gamma 90
_cell_formula_units_Z 12
_cell_length_a 14.84350(10)
_cell_length_b 14.84350(10)
_cell_length_c 14.84350(10)
_cell_measurement_reflns_used 14880
_cell_measurement_temperature 293(2)
_cell_measurement_theta_max 65.78
_cell_measurement_theta_min 3.26
_cell_measurement_wavelength 0.71073
_cell_volume 3270.46(4)
_computing_cell_refinement 'CrysalisPro (Agilent Technologies,     )'
_computing_data_collection 'CrysalisPro (Agilent Technologies,     )'
_computing_data_reduction 'CrysalisPro (Agilent Technologies,     )'
_computing_molecular_graphics 'Ortep for Windows (Farrugia, 2012)'
_computing_publication_material 'WinGX publication routines (Farrugia, 2012)'
_computing_structure_refinement 'SHELXL-2018/3 (Sheldrick, 2018)'
_computing_structure_solution 'SHELXT 2014/5 (Sheldrick, 2014)'
_diffrn_ambient_temperature 293(2)
_diffrn_detector 'CCD plate'
_diffrn_measured_fraction_theta_full 1
_diffrn_measured_fraction_theta_max 1
_diffrn_measurement_device '\k-geometry diffractometer'
_diffrn_measurement_device_type 'Agilent Technologies XtaLAB Pro: Kappa single'
_diffrn_measurement_method '\w scans'
_diffrn_orient_matrix_UB_11 -0.03303
_diffrn_orient_matrix_UB_12 0.00308
_diffrn_orient_matrix_UB_13 0.034335
_diffrn_orient_matrix_UB_21 0.004762
_diffrn_orient_matrix_UB_22 0.047539
_diffrn_orient_matrix_UB_23 0.000263
_diffrn_orient_matrix_UB_31 -0.034186
_diffrn_orient_matrix_UB_32 0.003598
_diffrn_orient_matrix_UB_33 -0.033266
_diffrn_radiation_monochromator graphite
_diffrn_radiation_probe x-ray
_diffrn_radiation_type MoK\a
_diffrn_radiation_wavelength 0.71073
_diffrn_reflns_av_R_equivalents 0.0248
_diffrn_reflns_av_unetI/netI 0.0219
_diffrn_reflns_Laue_measured_fraction_full 1
_diffrn_reflns_Laue_measured_fraction_max 1
_diffrn_reflns_limit_h_max 17
_diffrn_reflns_limit_h_min -20
_diffrn_reflns_limit_k_max 18
_diffrn_reflns_limit_k_min -20
_diffrn_reflns_limit_l_max 21
_diffrn_reflns_limit_l_min -18
_diffrn_reflns_number 17379
_diffrn_reflns_point_group_measured_fraction_full 1
_diffrn_reflns_point_group_measured_fraction_max 1
_diffrn_reflns_theta_full 25.242
_diffrn_reflns_theta_max 30.484
_diffrn_reflns_theta_min 2.377
_diffrn_source 'fine-focus sealed X-ray tube'
_diffrn_standards_number 0
_exptl_absorpt_coefficient_mu 12.493
_exptl_absorpt_correction_T_max 1
_exptl_absorpt_correction_T_min 0.773
_exptl_absorpt_correction_type multi-scan
_exptl_absorpt_process_details
;
        CrysAlisPro 1.171.39.20a (Rigaku Oxford Diffraction, 2015)
        Empirical absorption correction using spherical harmonics,
        implemented in SCALE3 ABSPACK scaling algorithm.
;
_exptl_crystal_colour colorless
_exptl_crystal_density_diffrn 3.622
_exptl_crystal_density_method 'not measured'
_exptl_crystal_description chunk
_exptl_crystal_F_000 3432
_exptl_crystal_recrystallization_method 'From the Melt'
_exptl_crystal_size_max 0.044
_exptl_crystal_size_mid 0.019
_exptl_crystal_size_min 0.012
_refine_diff_density_max 1.82
_refine_diff_density_min -1.125
_refine_diff_density_rms 0.194
_refine_ls_extinction_method none
_refine_ls_goodness_of_fit_ref 1.107
_refine_ls_hydrogen_treatment undef
_refine_ls_matrix_type full
_refine_ls_number_constraints 0
_refine_ls_number_parameters 99
_refine_ls_number_reflns 1668
_refine_ls_number_restraints 1
_refine_ls_restrained_S_all 1.107
_refine_ls_R_factor_all 0.019
_refine_ls_R_factor_gt 0.0183
_refine_ls_shift/su_max 0.001
_refine_ls_shift/su_mean 0
_refine_ls_structure_factor_coef Fsqd
_refine_ls_weighting_details 'w=1/[\s^2^(Fo^2^)+(0.0147P)^2^+6.6287P] where P=(Fo^2^+2Fc^2^)/3'
_refine_ls_weighting_scheme calc
_refine_ls_wR_factor_gt 0.0466
_refine_ls_wR_factor_ref 0.047
_reflns_Friedel_coverage 0
_reflns_number_gt 1616
_reflns_number_total 1668
_reflns_threshold_expression 'I > 2\s(I)'
_cod_data_source_file d6dt01213b2.cif
_cod_data_source_block shelx_CCDC1
_cod_original_cell_volume 3270.46(7)
_cod_database_code 7721177
_shelx_shelxl_version_number 2018/3

loop_
_symmetry_equiv_pos_as_xyz
'x, y, z'
'-x+1/2, -y, z+1/2'
'-x, y+1/2, -z+1/2'
'x+1/2, -y+1/2, -z'
'z, x, y'
'z+1/2, -x+1/2, -y'
'-z+1/2, -x, y+1/2'
'-z, x+1/2, -y+1/2'
'y, z, x'
'-y, z+1/2, -x+1/2'
'y+1/2, -z+1/2, -x'
'-y+1/2, -z, x+1/2'
'-x, -y, -z'
'x-1/2, y, -z-1/2'
'x, -y-1/2, z-1/2'
'-x-1/2, y-1/2, z'
'-z, -x, -y'
'-z-1/2, x-1/2, y'
'z-1/2, x, -y-1/2'
'z, -x-1/2, y-1/2'
'-y, -z, -x'
'y, -z-1/2, x-1/2'
'-y-1/2, z-1/2, x'
'y-1/2, z, -x-1/2'

loop_
_atom_site_label
_atom_site_type_symbol
_atom_site_fract_x
_atom_site_fract_y
_atom_site_fract_z
_atom_site_U_iso_or_equiv
_atom_site_adp_type
_atom_site_occupancy
_atom_site_site_symmetry_order
_atom_site_calc_flag
_atom_site_refinement_flags_posn
_atom_site_refinement_flags_adp
_atom_site_refinement_flags_occupancy
_atom_site_disorder_assembly
_atom_site_disorder_group
Ca01 Ca 0.63195(2) 0.13195(2) 0.36805(2) 0.00845(8) Uani 0.3246(4) 3 d S T P . .
Y001 Y 0.63195(2) 0.13195(2) 0.36805(2) 0.00845(8) Uani 0.6754(4) 3 d S T P . .
Ca02 Ca 0.61908(2) 0.40096(2) 0.61651(2) 0.00601(6) Uani 0.52638(13) 1 d . . P . .
Y002 Y 0.61908(2) 0.40096(2) 0.61651(2) 0.00601(6) Uani 0.47362(13) 1 d . . P . .
Ca03 Ca 0.36003(2) 0.14458(2) 0.34354(2) 0.00761(7) Uani 0.69875(13) 1 d . . P . .
Y003 Y 0.36003(2) 0.14458(2) 0.34354(2) 0.00761(7) Uani 0.30125(13) 1 d . . P . .
Ca04 Ca 0.5 0 0.5 0.00714(15) Uani 1 6 d S T P . .
Si05 Si 0.48376(3) 0.24074(3) 0.48036(3) 0.00424(9) Uani 1 1 d . . . . .
Si06 Si 0.49776(3) 0.26475(3) 0.25678(3) 0.00461(9) Uani 1 1 d . . . . .
O007 O 0.40302(9) 0.22679(9) 0.21493(9) 0.0101(2) Uani 1 1 d . . . . .
O008 O 0.51928(9) 0.33861(9) 0.52072(9) 0.0086(2) Uani 1 1 d . . . . .
O009 O 0.54426(9) 0.15436(9) 0.51531(9) 0.0098(2) Uani 1 1 d . . . . .
O00A O 0.58711(9) 0.21172(9) 0.21819(9) 0.0112(2) Uani 1 1 d . . . . .
N00B N 0.50355(10) 0.24461(11) 0.36819(10) 0.0089(3) Uani 1 1 d . . . . .
N00C N 0.37461(10) 0.22751(11) 0.51064(11) 0.0097(3) Uani 1 1 d . . . . .

loop_
_atom_site_aniso_label
_atom_site_aniso_U_11
_atom_site_aniso_U_22
_atom_site_aniso_U_33
_atom_site_aniso_U_23
_atom_site_aniso_U_13
_atom_site_aniso_U_12
Ca01 0.00845(8) 0.00845(8) 0.00845(8) -0.00083(7) -0.00083(7) 0.00083(7)
Y001 0.00845(8) 0.00845(8) 0.00845(8) -0.00083(7) -0.00083(7) 0.00083(7)
Ca02 0.00603(10) 0.00654(10) 0.00547(10) -0.00055(7) 0.00005(7) -0.00110(7)
Y002 0.00603(10) 0.00654(10) 0.00547(10) -0.00055(7) 0.00005(7) -0.00110(7)
Ca03 0.00635(11) 0.00772(12) 0.00874(12) -0.00107(8) 0.00090(8) -0.00152(8)
Y003 0.00635(11) 0.00772(12) 0.00874(12) -0.00107(8) 0.00090(8) -0.00152(8)
Ca04 0.00714(15) 0.00714(15) 0.00714(15) 0.00073(15) 0.00073(15) -0.00073(15)
Si05 0.00416(18) 0.00448(19) 0.00408(19) -0.00023(14) -0.00003(14) -0.00030(14)
Si06 0.00491(19) 0.00454(18) 0.00438(19) -0.00014(15) 0.00000(14) -0.00055(14)
O007 0.0098(6) 0.0107(6) 0.0098(6) 0.0013(4) -0.0032(4) -0.0041(4)
O008 0.0091(5) 0.0077(5) 0.0089(5) -0.0023(4) -0.0008(4) -0.0022(4)
O009 0.0091(6) 0.0081(5) 0.0120(6) 0.0012(4) -0.0027(4) 0.0017(4)
O00A 0.0109(6) 0.0094(6) 0.0133(6) -0.0009(5) 0.0052(5) 0.0018(5)
N00B 0.0123(7) 0.0104(7) 0.0041(6) 0.0000(5) 0.0002(5) -0.0013(5)
N00C 0.0043(6) 0.0122(7) 0.0125(7) 0.0036(5) 0.0007(5) -0.0002(5)

loop_
_atom_type_symbol
_atom_type_description
_atom_type_scat_dispersion_real
_atom_type_scat_dispersion_imag
_atom_type_scat_source
Ca Ca 0.2262 0.3064 'International Tables Vol C Tables 4.2.6.8 and 6.1.1.4'
N N 0.0061 0.0033 'International Tables Vol C Tables 4.2.6.8 and 6.1.1.4'
O O 0.0106 0.006 'International Tables Vol C Tables 4.2.6.8 and 6.1.1.4'
Si Si 0.0817 0.0704 'International Tables Vol C Tables 4.2.6.8 and 6.1.1.4'
Y Y -2.7962 3.5667 'International Tables Vol C Tables 4.2.6.8 and 6.1.1.4'

loop_
_geom_angle_atom_site_label_1
_geom_angle_atom_site_label_2
_geom_angle_atom_site_label_3
_geom_angle
_geom_angle_site_symmetry_1
_geom_angle_site_symmetry_3
_geom_angle_publ_flag
N00B Ca01 N00B 119.715(7) . 11_556 ?
N00B Ca01 N00B 119.714(7) . 8_645 ?
N00B Ca01 N00B 119.715(7) 11_556 8_645 ?
N00B Ca01 O009 72.20(5) . 8_645 ?
N00B Ca01 O009 131.22(5) 11_556 8_645 ?
N00B Ca01 O009 62.13(4) 8_645 8_645 ?
N00B Ca01 O009 131.22(5) . 11_556 ?
N00B Ca01 O009 62.13(4) 11_556 11_556 ?
N00B Ca01 O009 72.20(5) 8_645 11_556 ?
O009 Ca01 O009 75.17(5) 8_645 11_556 ?
N00B Ca01 O009 62.12(4) . . ?
N00B Ca01 O009 72.20(5) 11_556 . ?
N00B Ca01 O009 131.22(5) 8_645 . ?
O009 Ca01 O009 75.17(5) 8_645 . ?
O009 Ca01 O009 75.17(5) 11_556 . ?
N00B Ca01 O00A 77.20(5) . 11_556 ?
N00B Ca01 O00A 60.60(4) 11_556 11_556 ?
N00B Ca01 O00A 144.12(5) 8_645 11_556 ?
O009 Ca01 O00A 148.55(4) 8_645 11_556 ?
O009 Ca01 O00A 122.59(4) 11_556 11_556 ?
O009 Ca01 O00A 84.39(4) . 11_556 ?
N00B Ca01 O00A 144.12(5) . 8_645 ?
N00B Ca01 O00A 77.20(5) 11_556 8_645 ?
N00B Ca01 O00A 60.60(4) 8_645 8_645 ?
O009 Ca01 O00A 122.59(4) 8_645 8_645 ?
O009 Ca01 O00A 84.39(4) 11_556 8_645 ?
O009 Ca01 O00A 148.56(4) . 8_645 ?
O00A Ca01 O00A 86.91(4) 11_556 8_645 ?
N00B Ca01 O00A 60.60(4) . . ?
N00B Ca01 O00A 144.12(5) 11_556 . ?
N00B Ca01 O00A 77.20(5) 8_645 . ?
O009 Ca01 O00A 84.39(4) 8_645 . ?
O009 Ca01 O00A 148.55(4) 11_556 . ?
O009 Ca01 O00A 122.59(4) . . ?
O00A Ca01 O00A 86.91(4) 11_556 . ?
O00A Ca01 O00A 86.91(4) 8_645 . ?
N00B Ca01 Si05 93.57(4) . 8_645 ?
N00B Ca01 Si05 136.29(4) 11_556 8_645 ?
N00B Ca01 Si05 31.73(3) 8_645 8_645 ?
O009 Ca01 Si05 30.84(3) 8_645 8_645 ?
O009 Ca01 Si05 74.80(3) 11_556 8_645 ?
O009 Ca01 Si05 104.77(3) . 8_645 ?
O00A Ca01 Si05 162.34(3) 11_556 8_645 ?
O00A Ca01 Si05 92.28(3) 8_645 8_645 ?
O00A Ca01 Si05 75.43(3) . 8_645 ?
N00B Ca01 Si05 136.29(4) . 11_556 ?
N00B Ca01 Si05 31.73(3) 11_556 11_556 ?
N00B Ca01 Si05 93.57(4) 8_645 11_556 ?
O009 Ca01 Si05 104.77(3) 8_645 11_556 ?
O009 Ca01 Si05 30.84(3) 11_556 11_556 ?
O009 Ca01 Si05 74.80(3) . 11_556 ?
O00A Ca01 Si05 92.28(3) 11_556 11_556 ?
O00A Ca01 Si05 75.43(3) 8_645 11_556 ?
O00A Ca01 Si05 162.34(3) . 11_556 ?
Si05 Ca01 Si05 104.599(12) 8_645 11_556 ?
N00B Ca01 Si05 31.73(3) . . ?
N00B Ca01 Si05 93.57(4) 11_556 . ?
N00B Ca01 Si05 136.29(4) 8_645 . ?
O009 Ca01 Si05 74.80(3) 8_645 . ?
O009 Ca01 Si05 104.77(3) 11_556 . ?
O009 Ca01 Si05 30.84(3) . . ?
O00A Ca01 Si05 75.43(3) 11_556 . ?
O00A Ca01 Si05 162.34(3) 8_645 . ?
O00A Ca01 Si05 92.28(3) . . ?
Si05 Ca01 Si05 104.598(12) 8_645 . ?
Si05 Ca01 Si05 104.600(12) 11_556 . ?
O008 Ca02 O00A 88.84(5) . 15_566 ?
O008 Ca02 O007 93.92(5) . 11_556 ?
O00A Ca02 O007 72.02(5) 15_566 11_556 ?
O008 Ca02 O008 80.88(5) . 21_666 ?
O00A Ca02 O008 162.25(5) 15_566 21_666 ?
O007 Ca02 O008 94.14(5) 11_556 21_666 ?
O008 Ca02 O008 79.36(5) . 17_666 ?
O00A Ca02 O008 89.90(5) 15_566 17_666 ?
O007 Ca02 O008 160.94(4) 11_556 17_666 ?
O008 Ca02 O008 102.26(6) 21_666 17_666 ?
O008 Ca02 N00B 143.17(5) . 17_666 ?
O00A Ca02 N00B 83.53(5) 15_566 17_666 ?
O007 Ca02 N00B 117.42(5) 11_556 17_666 ?
O008 Ca02 N00B 113.27(5) 21_666 17_666 ?
O008 Ca02 N00B 64.70(4) 17_666 17_666 ?
O008 Ca02 N00C 143.68(5) . 21_666 ?
O00A Ca02 N00C 120.52(5) 15_566 21_666 ?
O007 Ca02 N00C 77.52(5) 11_556 21_666 ?
O008 Ca02 N00C 64.91(4) 21_666 21_666 ?
O008 Ca02 N00C 118.20(5) 17_666 21_666 ?
N00B Ca02 N00C 67.17(5) 17_666 21_666 ?
O008 Ca02 Si06 173.74(4) . 17_666 ?
O00A Ca02 Si06 96.14(4) 15_566 17_666 ?
O007 Ca02 Si06 91.24(3) 11_556 17_666 ?
O008 Ca02 Si06 95.21(3) 21_666 17_666 ?
O008 Ca02 Si06 96.81(3) 17_666 17_666 ?
N00B Ca02 Si06 34.61(4) 17_666 17_666 ?
N00C Ca02 Si06 34.74(3) 21_666 17_666 ?
O008 Ca02 Si05 110.20(4) . 17_666 ?
O00A Ca02 Si05 81.64(3) 15_566 17_666 ?
O007 Ca02 Si05 143.83(3) 11_556 17_666 ?
O008 Ca02 Si05 115.45(3) 21_666 17_666 ?
O008 Ca02 Si05 32.22(3) 17_666 17_666 ?
N00B Ca02 Si05 33.05(3) 17_666 17_666 ?
N00C Ca02 Si05 95.89(3) 21_666 17_666 ?
Si06 Ca02 Si05 66.973(13) 17_666 17_666 ?
O008 Ca02 Si05 111.78(4) . 21_666 ?
O00A Ca02 Si05 149.79(4) 15_566 21_666 ?
O007 Ca02 Si05 84.32(3) 11_556 21_666 ?
O008 Ca02 Si05 31.91(3) 21_666 21_666 ?
O008 Ca02 Si05 114.74(3) 17_666 21_666 ?
N00B Ca02 Si05 91.31(4) 17_666 21_666 ?
N00C Ca02 Si05 33.02(3) 21_666 21_666 ?
Si06 Ca02 Si05 65.184(13) 17_666 21_666 ?
Si05 Ca02 Si05 109.495(18) 17_666 21_666 ?
O008 Ca02 Ca02 42.71(3) . 17_666 ?
O00A Ca02 Ca02 77.41(3) 15_566 17_666 ?
O007 Ca02 Ca02 126.93(3) 11_556 17_666 ?
O008 Ca02 Ca02 103.77(3) 21_666 17_666 ?
O008 Ca02 Ca02 39.54(3) 17_666 17_666 ?
N00B Ca02 Ca02 100.55(3) 17_666 17_666 ?
N00C Ca02 Ca02 154.93(3) 21_666 17_666 ?
Si06 Ca02 Ca02 134.863(12) 17_666 17_666 ?
Si05 Ca02 Ca02 67.891(10) 17_666 17_666 ?
Si05 Ca02 Ca02 132.711(10) 21_666 17_666 ?
O008 Ca02 Ca02 44.50(3) . 21_666 ?
O00A Ca02 Ca02 125.48(4) 15_566 21_666 ?
O007 Ca02 Ca02 83.21(3) 11_556 21_666 ?
O008 Ca02 Ca02 39.33(3) 21_666 21_666 ?
O008 Ca02 Ca02 103.37(3) 17_666 21_666 ?
N00B Ca02 Ca02 149.82(4) 17_666 21_666 ?
N00C Ca02 Ca02 99.19(3) 21_666 21_666 ?
Si06 Ca02 Ca02 132.980(12) 17_666 21_666 ?
Si05 Ca02 Ca02 132.852(10) 17_666 21_666 ?
Si05 Ca02 Ca02 67.806(10) 21_666 21_666 ?
Ca02 Ca02 Ca02 80.591(9) 17_666 21_666 ?
O007 Ca03 O009 97.15(5) . 8_645 ?
O007 Ca03 O007 107.19(6) . 9 ?
O009 Ca03 O007 155.26(5) 8_645 9 ?
O007 Ca03 N00C 136.57(5) . 23_655 ?
O009 Ca03 N00C 84.31(5) 8_645 23_655 ?
O007 Ca03 N00C 81.09(5) 9 23_655 ?
O007 Ca03 O00A 70.03(4) . 18_655 ?
O009 Ca03 O00A 99.37(5) 8_645 18_655 ?
O007 Ca03 O00A 93.15(5) 9 18_655 ?
N00C Ca03 O00A 66.95(5) 23_655 18_655 ?
O007 Ca03 N00B 66.39(4) . . ?
O009 Ca03 N00B 73.76(5) 8_645 . ?
O007 Ca03 N00B 111.78(5) 9 . ?
N00C Ca03 N00B 151.04(5) 23_655 . ?
O00A Ca03 N00B 134.37(5) 18_655 . ?
O007 Ca03 N00C 118.26(5) . . ?
O009 Ca03 N00C 101.85(5) 8_645 . ?
O007 Ca03 N00C 62.85(4) 9 . ?
N00C Ca03 N00C 103.64(4) 23_655 . ?
O00A Ca03 N00C 155.77(5) 18_655 . ?
N00B Ca03 N00C 63.97(4) . . ?
O007 Ca03 Si06 32.84(3) . . ?
O009 Ca03 Si06 81.24(3) 8_645 . ?
O007 Ca03 Si06 117.35(3) 9 . ?
N00C Ca03 Si06 159.29(4) 23_655 . ?
O00A Ca03 Si06 100.86(3) 18_655 . ?
N00B Ca03 Si06 33.96(3) . . ?
N00C Ca03 Si06 93.82(3) . . ?
O007 Ca03 Si06 102.45(3) . 18_655 ?
O009 Ca03 Si06 90.00(3) 8_645 18_655 ?
O007 Ca03 Si06 89.04(3) 9 18_655 ?
N00C Ca03 Si06 34.17(4) 23_655 18_655 ?
O00A Ca03 Si06 32.93(3) 18_655 18_655 ?
N00B Ca03 Si06 158.26(4) . 18_655 ?
N00C Ca03 Si06 135.26(3) . 18_655 ?
Si06 Ca03 Si06 130.785(19) . 18_655 ?
O007 Ca03 Si05 97.62(3) . . ?
O009 Ca03 Si05 79.50(3) 8_645 . ?
O007 Ca03 Si05 92.69(3) 9 . ?
N00C Ca03 Si05 125.02(4) 23_655 . ?
O00A Ca03 Si05 167.45(3) 18_655 . ?
N00B Ca03 Si05 33.21(3) . . ?
N00C Ca03 Si05 33.01(3) . . ?
Si06 Ca03 Si05 66.587(13) . . ?
Si06 Ca03 Si05 158.371(16) 18_655 . ?
O007 Ca03 Si06 115.78(4) . 9 ?
O009 Ca03 Si06 131.96(3) 8_645 9 ?
O007 Ca03 Si06 30.48(3) 9 9 ?
N00C Ca03 Si06 93.12(4) 23_655 9 ?
O00A Ca03 Si06 123.62(4) 18_655 9 ?
N00B Ca03 Si06 87.94(3) . 9 ?
N00C Ca03 Si06 32.39(3) . 9 ?
Si06 Ca03 Si06 107.569(19) . 9 ?
Si06 Ca03 Si06 113.781(9) 18_655 9 ?
Si05 Ca03 Si06 63.050(13) . 9 ?
O007 Ca03 Si05 161.65(3) . 23_655 ?
O009 Ca03 Si05 83.67(3) 8_645 23_655 ?
O007 Ca03 Si05 74.66(3) 9 23_655 ?
N00C Ca03 Si05 25.10(4) 23_655 23_655 ?
O00A Ca03 Si05 91.71(3) 18_655 23_655 ?
N00B Ca03 Si05 130.66(3) . 23_655 ?
N00C Ca03 Si05 79.21(3) . 23_655 ?
Si06 Ca03 Si05 161.713(15) . 23_655 ?
Si06 Ca03 Si05 59.196(12) 18_655 23_655 ?
Si05 Ca03 Si05 100.547(15) . 23_655 ?
Si06 Ca03 Si05 75.404(13) 9 23_655 ?
O009 Ca04 O009 81.62(5) 13_656 20_566 ?
O009 Ca04 O009 98.38(5) 13_656 8_645 ?
O009 Ca04 O009 180 20_566 8_645 ?
O009 Ca04 O009 81.62(5) 13_656 23_655 ?
O009 Ca04 O009 81.62(5) 20_566 23_655 ?
O009 Ca04 O009 98.38(5) 8_645 23_655 ?
O009 Ca04 O009 98.38(5) 13_656 11_556 ?
O009 Ca04 O009 98.38(5) 20_566 11_556 ?
O009 Ca04 O009 81.62(5) 8_645 11_556 ?
O009 Ca04 O009 180 23_655 11_556 ?
O009 Ca04 O009 180 13_656 . ?
O009 Ca04 O009 98.38(5) 20_566 . ?
O009 Ca04 O009 81.62(5) 8_645 . ?
O009 Ca04 O009 98.38(5) 23_655 . ?
O009 Ca04 O009 81.62(5) 11_556 . ?
O009 Ca04 Ca01 49.00(3) 13_656 13_656 ?
O009 Ca04 Ca01 49.00(3) 20_566 13_656 ?
O009 Ca04 Ca01 131.00(3) 8_645 13_656 ?
O009 Ca04 Ca01 49.00(3) 23_655 13_656 ?
O009 Ca04 Ca01 131.00(3) 11_556 13_656 ?
O009 Ca04 Ca01 131.00(3) . 13_656 ?
O009 Ca04 Ca01 131.00(3) 13_656 . ?
O009 Ca04 Ca01 131.00(3) 20_566 . ?
O009 Ca04 Ca01 49.00(3) 8_645 . ?
O009 Ca04 Ca01 131.00(3) 23_655 . ?
O009 Ca04 Ca01 49.00(3) 11_556 . ?
O009 Ca04 Ca01 49.00(3) . . ?
Ca01 Ca04 Ca01 180 13_656 . ?
O009 Ca04 Si05 69.09(3) 13_656 23_655 ?
O009 Ca04 Si05 97.83(3) 20_566 23_655 ?
O009 Ca04 Si05 82.17(3) 8_645 23_655 ?
O009 Ca04 Si05 22.26(3) 23_655 23_655 ?
O009 Ca04 Si05 157.74(3) 11_556 23_655 ?
O009 Ca04 Si05 110.91(3) . 23_655 ?
Ca01 Ca04 Si05 54.391(7) 13_656 23_655 ?
Ca01 Ca04 Si05 125.609(7) . 23_655 ?
O009 Ca04 Si05 110.91(3) 13_656 11_556 ?
O009 Ca04 Si05 82.17(3) 20_566 11_556 ?
O009 Ca04 Si05 97.83(3) 8_645 11_556 ?
O009 Ca04 Si05 157.74(3) 23_655 11_556 ?
O009 Ca04 Si05 22.26(3) 11_556 11_556 ?
O009 Ca04 Si05 69.09(3) . 11_556 ?
Ca01 Ca04 Si05 125.609(7) 13_656 11_556 ?
Ca01 Ca04 Si05 54.391(7) . 11_556 ?
Si05 Ca04 Si05 180.000(14) 23_655 11_556 ?
O009 Ca04 Si05 97.83(3) 13_656 20_566 ?
O009 Ca04 Si05 22.26(3) 20_566 20_566 ?
O009 Ca04 Si05 157.74(3) 8_645 20_566 ?
O009 Ca04 Si05 69.09(3) 23_655 20_566 ?
O009 Ca04 Si05 110.91(3) 11_556 20_566 ?
O009 Ca04 Si05 82.17(3) . 20_566 ?
Ca01 Ca04 Si05 54.391(7) 13_656 20_566 ?
Ca01 Ca04 Si05 125.609(7) . 20_566 ?
Si05 Ca04 Si05 89.511(10) 23_655 20_566 ?
Si05 Ca04 Si05 90.489(10) 11_556 20_566 ?
O009 Si05 O008 113.24(7) . . ?
O009 Si05 N00B 103.97(8) . . ?
O008 Si05 N00B 105.70(7) . . ?
O009 Si05 N00C 110.33(7) . . ?
O008 Si05 N00C 108.07(7) . . ?
N00B Si05 N00C 115.56(8) . . ?
O009 Si05 Ca03 99.87(5) . . ?
O008 Si05 Ca03 146.31(5) . . ?
N00B Si05 Ca03 58.11(5) . . ?
N00C Si05 Ca03 63.37(6) . . ?
O009 Si05 Ca02 112.39(5) . 21_666 ?
O008 Si05 Ca02 52.91(5) . 21_666 ?
N00B Si05 Ca02 53.97(5) . 21_666 ?
N00C Si05 Ca02 137.27(6) . 21_666 ?
Ca03 Si05 Ca02 109.347(15) . 21_666 ?
O009 Si05 Ca02 127.11(5) . 17_666 ?
O008 Si05 Ca02 50.23(5) . 17_666 ?
N00B Si05 Ca02 128.22(6) . 17_666 ?
N00C Si05 Ca02 57.89(6) . 17_666 ?
Ca03 Si05 Ca02 113.433(15) . 17_666 ?
Ca02 Si05 Ca02 94.400(15) 21_666 17_666 ?
O009 Si05 Ca01 52.90(5) . . ?
O008 Si05 Ca01 114.34(5) . . ?
N00B Si05 Ca01 52.02(5) . . ?
N00C Si05 Ca01 137.58(6) . . ?
Ca03 Si05 Ca01 80.374(12) . . ?
Ca02 Si05 Ca01 73.564(12) 21_666 . ?
Ca02 Si05 Ca01 164.489(17) 17_666 . ?
O009 Si05 Ca03 76.99(5) . 20_566 ?
O008 Si05 Ca03 107.99(5) . 20_566 ?
N00B Si05 Ca03 142.64(6) . 20_566 ?
N00C Si05 Ca03 37.32(5) . 20_566 ?
Ca03 Si05 Ca03 84.709(12) . 20_566 ?
Ca02 Si05 Ca03 160.502(17) 21_666 20_566 ?
Ca02 Si05 Ca03 67.075(10) 17_666 20_566 ?
Ca01 Si05 Ca03 123.401(16) . 20_566 ?
O009 Si05 Ca03 32.75(5) . 11_556 ?
O008 Si05 Ca03 81.68(5) . 11_556 ?
N00B Si05 Ca03 123.10(6) . 11_556 ?
N00C Si05 Ca03 114.89(6) . 11_556 ?
Ca03 Si05 Ca03 131.971(17) . 11_556 ?
Ca02 Si05 Ca03 100.697(13) 21_666 11_556 ?
Ca02 Si05 Ca03 100.245(13) 17_666 11_556 ?
Ca01 Si05 Ca03 73.175(10) . 11_556 ?
Ca03 Si05 Ca03 77.822(11) 20_566 11_556 ?
O007 Si06 O00A 113.31(7) . . ?
O007 Si06 N00B 110.83(7) . . ?
O00A Si06 N00B 102.47(8) . . ?
O007 Si06 N00C 109.27(8) . 5 ?
O00A Si06 N00C 106.23(7) . 5 ?
N00B Si06 N00C 114.59(8) . 5 ?
O007 Si06 Ca02 151.32(5) . 21_666 ?
O00A Si06 Ca02 95.29(5) . 21_666 ?
N00B Si06 Ca02 57.86(5) . 21_666 ?
N00C Si06 Ca02 61.99(6) 5 21_666 ?
O007 Si06 Ca03 51.22(5) . . ?
O00A Si06 Ca03 114.45(5) . . ?
N00B Si06 Ca03 60.52(5) . . ?
N00C Si06 Ca03 139.17(6) 5 . ?
Ca02 Si06 Ca03 115.622(17) 21_666 . ?
O007 Si06 Ca03 122.35(5) . 24_656 ?
O00A Si06 Ca03 53.40(5) . 24_656 ?
N00B Si06 Ca03 126.59(6) . 24_656 ?
N00C Si06 Ca03 53.14(5) 5 24_656 ?
Ca02 Si06 Ca03 76.134(12) 21_666 24_656 ?
Ca03 Si06 Ca03 165.30(2) . 24_656 ?
O007 Si06 Ca03 48.15(5) . 5 ?
O00A Si06 Ca03 127.86(5) . 5 ?
N00B Si06 Ca03 129.31(6) . 5 ?
N00C Si06 Ca03 61.17(6) 5 5 ?
Ca02 Si06 Ca03 115.396(16) 21_666 5 ?
Ca03 Si06 Ca03 89.927(15) . 5 ?
Ca03 Si06 Ca03 92.682(16) 24_656 5 ?
O007 Si06 Ca01 120.66(5) . . ?
O00A Si06 Ca01 52.64(5) . . ?
N00B Si06 Ca01 50.36(5) . . ?
N00C Si06 Ca01 130.00(6) 5 . ?
Ca02 Si06 Ca01 74.560(11) 21_666 . ?
Ca03 Si06 Ca01 80.743(13) . . ?
Ca03 Si06 Ca01 94.836(14) 24_656 . ?
Ca03 Si06 Ca01 168.816(17) 5 . ?
O007 Si06 Ca02 31.17(5) . 8_645 ?
O00A Si06 Ca02 82.32(5) . 8_645 ?
N00B Si06 Ca02 123.71(6) . 8_645 ?
N00C Si06 Ca02 117.52(6) 5 8_645 ?
Ca02 Si06 Ca02 177.349(17) 21_666 8_645 ?
Ca03 Si06 Ca02 66.585(11) . 8_645 ?
Ca03 Si06 Ca02 101.453(14) 24_656 8_645 ?
Ca03 Si06 Ca02 65.574(10) 5 8_645 ?
Ca01 Si06 Ca02 104.718(13) . 8_645 ?
Si06 O007 Ca03 95.94(6) . . ?
Si06 O007 Ca02 127.84(8) . 8_645 ?
Ca03 O007 Ca02 101.90(5) . 8_645 ?
Si06 O007 Ca03 101.36(6) . 5 ?
Ca03 O007 Ca03 132.78(6) . 5 ?
Ca02 O007 Ca03 101.25(5) 8_645 5 ?
Si05 O008 Ca02 142.89(8) . . ?
Si05 O008 Ca02 97.85(6) . 17_666 ?
Ca02 O008 Ca02 97.96(5) . 17_666 ?
Si05 O008 Ca02 94.87(6) . 21_666 ?
Ca02 O008 Ca02 95.96(5) . 21_666 ?
Ca02 O008 Ca02 137.12(6) 17_666 21_666 ?
Si05 O009 Ca03 125.19(7) . 11_556 ?
Si05 O009 Ca04 124.38(7) . . ?
Ca03 O009 Ca04 104.98(5) 11_556 . ?
Si05 O009 Ca01 96.26(6) . . ?
Ca03 O009 Ca01 110.33(5) 11_556 . ?
Ca04 O009 Ca01 86.23(4) . . ?
Si06 O00A Ca02 137.90(8) . 15_565 ?
Si06 O00A Ca03 93.68(6) . 24_656 ?
Ca02 O00A Ca03 101.50(5) 15_565 24_656 ?
Si06 O00A Ca01 97.24(6) . . ?
Ca02 O00A Ca01 100.18(5) 15_565 . ?
Ca03 O00A Ca01 133.16(6) 24_656 . ?
Si06 N00B Si05 164.67(11) . . ?
Si06 N00B Ca02 87.53(6) . 21_666 ?
Si05 N00B Ca02 92.98(7) . 21_666 ?
Si06 N00B Ca01 98.90(7) . . ?
Si05 N00B Ca01 96.25(7) . . ?
Ca02 N00B Ca01 96.74(5) 21_666 . ?
Si06 N00B Ca03 85.52(6) . . ?
Si05 N00B Ca03 88.69(6) . . ?
Ca02 N00B Ca03 159.18(7) 21_666 . ?
Ca01 N00B Ca03 103.71(6) . . ?
Si05 N00C Si06 149.24(10) . 9 ?
Si05 N00C Ca03 117.58(8) . 20_566 ?
Si06 N00C Ca03 92.69(6) 9 20_566 ?
Si05 N00C Ca02 89.09(6) . 17_666 ?
Si06 N00C Ca02 83.28(6) 9 17_666 ?
Ca03 N00C Ca02 93.70(5) 20_566 17_666 ?
Si05 N00C Ca03 83.62(6) . . ?
Si06 N00C Ca03 86.44(6) 9 . ?
Ca03 N00C Ca03 118.75(6) 20_566 . ?
Ca02 N00C Ca03 146.38(6) 17_666 . ?

loop_
_geom_bond_atom_site_label_1
_geom_bond_atom_site_label_2
_geom_bond_distance
_geom_bond_site_symmetry_2
_geom_bond_publ_flag
Ca01 N00B 2.5356(16) . ?
Ca01 N00B 2.5356(16) 11_556 ?
Ca01 N00B 2.5356(16) 8_645 ?
Ca01 O009 2.5656(14) 8_645 ?
Ca01 O009 2.5656(14) 11_556 ?
Ca01 O009 2.5656(14) . ?
Ca01 O00A 2.6064(14) 11_556 ?
Ca01 O00A 2.6064(14) 8_645 ?
Ca01 O00A 2.6064(14) . ?
Ca01 Si05 3.1976(5) 8_645 ?
Ca01 Si05 3.1976(5) 11_556 ?
Ca01 Si05 3.1977(5) . ?
Ca02 O008 2.2523(13) . ?
Ca02 O00A 2.3024(13) 15_566 ?
Ca02 O007 2.3662(13) 11_556 ?
Ca02 O008 2.4101(13) 21_666 ?
Ca02 O008 2.4802(13) 17_666 ?
Ca02 N00B 2.5088(16) 17_666 ?
Ca02 N00C 2.6314(16) 21_666 ?
Ca02 Si06 2.9601(5) 17_666 ?
Ca02 Si05 3.0978(5) 17_666 ?
Ca02 Si05 3.1061(5) 21_666 ?
Ca02 Ca02 3.5192(3) 17_666 ?
Ca02 Ca02 3.5193(3) 21_666 ?
Ca03 O007 2.3538(13) . ?
Ca03 O009 2.3752(13) 8_645 ?
Ca03 O007 2.4046(13) 9 ?
Ca03 N00C 2.4194(16) 23_655 ?
Ca03 O00A 2.4299(13) 18_655 ?
Ca03 N00B 2.6223(16) . ?
Ca03 N00C 2.7775(16) . ?
Ca03 Si06 3.0033(5) . ?
Ca03 Si06 3.0205(5) 18_655 ?
Ca03 Si05 3.0879(5) . ?
Ca03 Si06 3.1645(5) 9 ?
Ca03 Si05 3.5371(5) 23_655 ?
Ca04 O009 2.3944(13) 13_656 ?
Ca04 O009 2.3944(13) 20_566 ?
Ca04 O009 2.3944(13) 8_645 ?
Ca04 O009 2.3944(13) 23_655 ?
Ca04 O009 2.3944(13) 11_556 ?
Ca04 O009 2.3944(13) . ?
Ca04 Si05 3.5934(5) 23_655 ?
Ca04 Si05 3.5934(5) 11_556 ?
Ca04 Si05 3.5934(5) 20_566 ?
Si05 O009 1.6491(14) . ?
Si05 O008 1.6576(13) . ?
Si05 N00B 1.6917(15) . ?
Si05 N00C 1.6928(15) . ?
Si06 O007 1.6374(13) . ?
Si06 O00A 1.6452(14) . ?
Si06 N00B 1.6828(15) . ?
Si06 N00C 1.6984(15) 5 ?
